data_7021289
loop_
_publ_author_name
'Wu, Shu-Qi'
'Xie, Qi-Wei'
'An, Guang-Yu'
'Chen, Xi'
'Liu, Cai-Ming'
'Cui, Ai-Li'
'Kou, Hui-Zhong'

_publ_section_title
;
 Supramolecular lanthanide metallogrids exhibiting field-induced
 single-ion magnetic behavior.
;
_journal_issue 13
_journal_name_full 'Dalton transactions (Cambridge, England : 2003)'
_journal_page_first 4369
_journal_page_last 4372
_journal_paper_doi 10.1039/c3dt50265a
_journal_volume 42
_journal_year 2013
_chemical_formula_sum 'C99 H133 Cl2 Dy4 N32 O38'
_chemical_formula_weight 3100.27
_chemical_name_systematic
;
?
;
_space_group_IT_number 15
_symmetry_cell_setting monoclinic
_symmetry_space_group_name_Hall '-C 2yc'
_symmetry_space_group_name_H-M 'C 1 2/c 1'
_atom_sites_solution_hydrogens geom
_atom_sites_solution_primary direct
_atom_sites_solution_secondary difmap
_audit_creation_method SHELXL-97
_cell_angle_alpha 90.00
_cell_angle_beta 132.56(3)
_cell_angle_gamma 90.00
_cell_formula_units_Z 8
_cell_length_a 49.845(10)
_cell_length_b 22.258(5)
_cell_length_c 34.838(7)
_cell_measurement_reflns_used 46144
_cell_measurement_temperature 153(2)
_cell_measurement_theta_max 29.1270
_cell_measurement_theta_min 2.1401
_cell_volume 28469(17)
_computing_cell_refinement 'CrystalClear (Rigaku Inc., 2008)'
_computing_data_collection 'CrystalClear (Rigaku Inc., 2008)'
_computing_data_reduction 'CrystalClear (Rigaku Inc., 2008)'
_computing_molecular_graphics 'SHELXTL (Sheldrick, 1990)'
_computing_publication_material SHELXTL
_computing_structure_refinement 'SHELXL-97 (Sheldrick, 1997)'
_computing_structure_solution 'SHELXS-97 (Sheldrick, 1990)'
_diffrn_ambient_temperature 153(2)
_diffrn_detector_area_resol_mean 28.5714
_diffrn_measured_fraction_theta_full 0.997
_diffrn_measured_fraction_theta_max 0.997
_diffrn_measurement_device_type 'Saturn724+ (2x2 bin mode)'
_diffrn_measurement_method dtprofit.ref
_diffrn_radiation_monochromator 'Graphite Monochromator'
_diffrn_radiation_source 'Rotating Anode'
_diffrn_radiation_type 'Mo K\a'
_diffrn_radiation_wavelength 0.71073
_diffrn_reflns_av_R_equivalents 0.0608
_diffrn_reflns_av_sigmaI/netI 0.0533
_diffrn_reflns_limit_h_max 61
_diffrn_reflns_limit_h_min -61
_diffrn_reflns_limit_k_max 27
_diffrn_reflns_limit_k_min -27
_diffrn_reflns_limit_l_max 42
_diffrn_reflns_limit_l_min -42
_diffrn_reflns_number 135376
_diffrn_reflns_theta_full 26.00
_diffrn_reflns_theta_max 26.00
_diffrn_reflns_theta_min 2.24
_exptl_absorpt_coefficient_mu 2.193
_exptl_absorpt_correction_T_max 1.0000
_exptl_absorpt_correction_T_min 0.7042
_exptl_absorpt_correction_type multi-scan
_exptl_absorpt_process_details 'Higashi, T. (1995)'
_exptl_crystal_colour orange
_exptl_crystal_density_diffrn 1.447
_exptl_crystal_density_method 'not measured'
_exptl_crystal_description chip
_exptl_crystal_F_000 12424
_exptl_crystal_size_max 0.16
_exptl_crystal_size_mid 0.15
_exptl_crystal_size_min 0.06
_refine_diff_density_max 1.625
_refine_diff_density_min -1.335
_refine_diff_density_rms 0.155
_refine_ls_extinction_method none
_refine_ls_goodness_of_fit_ref 1.076
_refine_ls_hydrogen_treatment constr
_refine_ls_matrix_type fullcycle
_refine_ls_number_parameters 1582
_refine_ls_number_reflns 27912
_refine_ls_number_restraints 40
_refine_ls_restrained_S_all 1.077
_refine_ls_R_factor_all 0.1033
_refine_ls_R_factor_gt 0.0866
_refine_ls_shift/su_max 0.008
_refine_ls_shift/su_mean 0.000
_refine_ls_structure_factor_coef Fsqd
_refine_ls_weighting_details 'calc w=1/[\s^2^(Fo^2^)+(0.0750P)^2^+689.8146P] where P=(Fo^2^+2Fc^2^)/3'
_refine_ls_weighting_scheme calc
_refine_ls_wR_factor_gt 0.2025
_refine_ls_wR_factor_ref 0.2130
_reflns_number_gt 23042
_reflns_number_total 27912
_reflns_threshold_expression >2sigma(I)
_cod_data_source_file c3dt50265a.txt
_cod_data_source_block 1
_cod_depositor_comments
;
The following automatic conversions were performed:

'_symmetry_cell_setting' value 'Monoclinic' changed to 'monoclinic'
according to /home/saulius/struct/CIF-dictionaries/cif_core.dic
dictionary named 'cif_core.dic' version 2.4.2 from
2011-04-26.

'_exptl_absorpt_correction_type' value 'Multi-scan'
changed to 'multi-scan' according to
/home/saulius/struct/CIF-dictionaries/cif_core.dic dictionary named
'cif_core.dic' version 2.4.2 from 2011-04-26.

Automatic conversion script
Id: cif_fix_values 1891 2012-01-12 08:04:46Z andrius 
;
_cod_original_cell_volume 28469(10)
_cod_original_sg_symbol_H-M C2/c
_cod_database_code 7021289

loop_
_symmetry_equiv_pos_as_xyz
'x, y, z'
'-x, y, -z+1/2'
'x+1/2, y+1/2, z'
'-x+1/2, y+1/2, -z+1/2'
'-x, -y, -z'
'x, -y, z-1/2'
'-x+1/2, -y+1/2, -z'
'x+1/2, -y+1/2, z-1/2'

loop_
_atom_site_label
_atom_site_type_symbol
_atom_site_fract_x
_atom_site_fract_y
_atom_site_fract_z
_atom_site_U_iso_or_equiv
_atom_site_adp_type
_atom_site_occupancy
_atom_site_symmetry_multiplicity
_atom_site_calc_flag
_atom_site_refinement_flags
Dy1 Dy 0.558854(11) 0.84633(2) 0.173313(16) 0.03511(12) Uani 1 1 d .
Dy2 Dy 0.878823(11) 0.84701(2) 0.293447(17) 0.03689(12) Uani 1 1 d .
Dy3 Dy 0.798437(11) 0.86542(2) 0.461376(18) 0.04037(13) Uani 1 1 d .
Dy4 Dy 0.639995(11) 0.87440(2) 0.007040(17) 0.03659(12) Uani 1 1 d .
Cl1 Cl 0.63810(15) 1.0958(2) 0.2624(2) 0.1197(17) Uani 1 1 d .
Cl2 Cl 0.6965(2) 1.1242(4) 0.1141(3) 0.180(3) Uani 1 1 d .
C1 C 0.7686(3) 0.9225(5) 0.1345(4) 0.053(3) Uani 1 1 d .
H1A H 0.7462 0.9391 0.1035 0.080 Uiso 1 1 calc R
H1B H 0.7863 0.9225 0.1314 0.080 Uiso 1 1 calc R
H1C H 0.7774 0.9463 0.1640 0.080 Uiso 1 1 calc R
C2 C 0.7621(3) 0.8570(5) 0.1420(4) 0.048(3) Uani 1 1 d .
C3 C 0.7917(2) 0.8251(5) 0.1854(4) 0.044(2) Uani 1 1 d .
C4 C 0.7857(3) 0.7657(5) 0.1940(4) 0.051(3) Uani 1 1 d .
C5 C 0.7509(3) 0.7417(6) 0.1593(5) 0.068(4) Uani 1 1 d .
H5A H 0.7471 0.7034 0.1655 0.082 Uiso 1 1 calc R
C6 C 0.7215(3) 0.7728(5) 0.1154(4) 0.060(3) Uani 1 1 d .
C7 C 0.7270(2) 0.8331(5) 0.1076(4) 0.045(3) Uani 1 1 d .
C8 C 0.6863(3) 0.7433(5) 0.0798(4) 0.056(3) Uani 1 1 d .
H8A H 0.6854 0.7037 0.0874 0.067 Uiso 1 1 calc R
C9 C 0.5947(3) 0.7504(5) -0.0303(4) 0.043(2) Uani 1 1 d .
C10 C 0.5618(3) 0.7105(5) -0.0592(4) 0.044(2) Uani 1 1 d .
C11 C 0.5636(3) 0.6485(6) -0.0599(5) 0.075(4) Uani 1 1 d .
H11A H 0.5857 0.6287 -0.0419 0.090 Uiso 1 1 calc R
C12 C 0.5301(3) 0.6163(6) -0.0896(6) 0.075(4) Uani 1 1 d .
H12A H 0.5306 0.5746 -0.0905 0.090 Uiso 1 1 calc R
C13 C 0.4977(3) 0.7022(6) -0.1132(5) 0.063(3) Uani 1 1 d .
H13A H 0.4756 0.7206 -0.1292 0.076 Uiso 1 1 calc R
C14 C 0.5283(3) 0.7381(6) -0.0875(4) 0.054(3) Uani 1 1 d .
H14A H 0.5264 0.7798 -0.0892 0.065 Uiso 1 1 calc R
C15 C 0.8136(3) 0.7308(5) 0.2396(4) 0.053(3) Uani 1 1 d .
H15A H 0.8073 0.6930 0.2426 0.064 Uiso 1 1 calc R
C16 C 0.9033(3) 0.7242(5) 0.3586(4) 0.043(2) Uani 1 1 d .
C17 C 0.9252(3) 0.6863(4) 0.4074(4) 0.042(2) Uani 1 1 d .
C18 C 0.9103(3) 0.6473(6) 0.4191(5) 0.063(3) Uani 1 1 d .
H18A H 0.8853 0.6409 0.3954 0.076 Uiso 1 1 calc R
C19 C 0.9325(3) 0.6179(6) 0.4658(5) 0.067(4) Uani 1 1 d .
H19A H 0.9219 0.5910 0.4726 0.080 Uiso 1 1 calc R
C20 C 0.9827(3) 0.6630(5) 0.4916(4) 0.054(3) Uani 1 1 d .
H20A H 1.0078 0.6690 0.5163 0.065 Uiso 1 1 calc R
C21 C 0.9623(3) 0.6947(5) 0.4448(4) 0.048(3) Uani 1 1 d .
H21A H 0.9736 0.7213 0.4390 0.058 Uiso 1 1 calc R
C22 C 0.6703(3) 0.9172(5) 0.3344(4) 0.053(3) Uani 1 1 d .
H22A H 0.6451 0.9281 0.3072 0.080 Uiso 1 1 calc R
H22B H 0.6851 0.9437 0.3336 0.080 Uiso 1 1 calc R
H22C H 0.6772 0.9203 0.3676 0.080 Uiso 1 1 calc R
C23 C 0.6756(2) 0.8543(5) 0.3262(4) 0.040(2) Uani 1 1 d .
C24 C 0.7110(2) 0.8288(4) 0.3611(4) 0.038(2) Uani 1 1 d .
C25 C 0.7159(2) 0.7689(5) 0.3513(4) 0.039(2) Uani 1 1 d .
C26 C 0.6865(3) 0.7379(5) 0.3084(4) 0.041(2) Uani 1 1 d .
H26A H 0.6901 0.6991 0.3029 0.049 Uiso 1 1 calc R
C27 C 0.6511(2) 0.7626(5) 0.2724(4) 0.041(2) Uani 1 1 d .
C28 C 0.6459(3) 0.8226(5) 0.2838(4) 0.041(2) Uani 1 1 d .
C29 C 0.6229(3) 0.7297(5) 0.2265(4) 0.044(2) Uani 1 1 d .
H29A H 0.6289 0.6917 0.2232 0.053 Uiso 1 1 calc R
C30 C 0.5346(3) 0.7257(5) 0.1063(4) 0.040(2) Uani 1 1 d .
C31 C 0.5124(3) 0.6890(5) 0.0567(4) 0.044(2) Uani 1 1 d .
C32 C 0.5288(3) 0.6580(5) 0.0427(4) 0.048(3) Uani 1 1 d .
H32A H 0.5540 0.6557 0.0650 0.058 Uiso 1 1 calc R
C33 C 0.5061(3) 0.6302(6) -0.0060(4) 0.059(3) Uani 1 1 d .
H33A H 0.5168 0.6098 -0.0160 0.071 Uiso 1 1 calc R
C34 C 0.4549(3) 0.6612(5) -0.0240(4) 0.056(3) Uani 1 1 d .
H34A H 0.4297 0.6624 -0.0464 0.067 Uiso 1 1 calc R
C35 C 0.4751(3) 0.6903(5) 0.0231(4) 0.052(3) Uani 1 1 d .
H35A H 0.4637 0.7105 0.0320 0.063 Uiso 1 1 calc R
C36 C 0.7508(2) 0.7380(4) 0.3844(4) 0.037(2) Uani 1 1 d .
H36A H 0.7512 0.6991 0.3750 0.044 Uiso 1 1 calc R
C37 C 0.8423(2) 0.7416(5) 0.4938(4) 0.039(2) Uani 1 1 d .
C38 C 0.8751(2) 0.7014(5) 0.5209(4) 0.040(2) Uani 1 1 d .
C39 C 0.8734(3) 0.6406(5) 0.5186(4) 0.047(3) Uani 1 1 d .
H39A H 0.8510 0.6215 0.4989 0.057 Uiso 1 1 calc R
C40 C 0.9051(3) 0.6063(6) 0.5454(4) 0.055(3) Uani 1 1 d .
H40A H 0.9032 0.5647 0.5424 0.066 Uiso 1 1 calc R
C41 C 0.9394(3) 0.6930(6) 0.5763(5) 0.067(4) Uani 1 1 d .
H41A H 0.9620 0.7113 0.5948 0.080 Uiso 1 1 calc R
C42 C 0.9089(3) 0.7292(6) 0.5509(5) 0.059(3) Uani 1 1 d .
H42A H 0.9110 0.7708 0.5539 0.071 Uiso 1 1 calc R
C43 C 0.8531(3) 0.7873(5) 0.3992(4) 0.046(2) Uani 1 1 d .
H43A H 0.8655 0.7723 0.3889 0.069 Uiso 1 1 calc R
H43B H 0.8320 0.7630 0.3837 0.069 Uiso 1 1 calc R
H43C H 0.8691 0.7855 0.4365 0.069 Uiso 1 1 calc R
C44 C 0.8416(3) 0.8514(4) 0.3813(4) 0.039(2) Uani 1 1 d .
C45 C 0.8226(3) 0.8823(4) 0.3920(4) 0.042(2) Uani 1 1 d .
C46 C 0.8107(3) 0.9426(5) 0.3743(4) 0.042(2) Uani 1 1 d .
C47 C 0.8178(3) 0.9697(5) 0.3451(4) 0.044(2) Uani 1 1 d .
H47A H 0.8097 1.0087 0.3329 0.053 Uiso 1 1 calc R
C48 C 0.8361(2) 0.9403(4) 0.3342(4) 0.037(2) Uani 1 1 d .
C49 C 0.8494(2) 0.8798(4) 0.3533(4) 0.036(2) Uani 1 1 d .
C50 C 0.8402(2) 0.9712(5) 0.3023(4) 0.042(2) Uani 1 1 d .
H50A H 0.8310 1.0100 0.2920 0.050 Uiso 1 1 calc R
C51 C 0.8683(3) 0.9693(6) 0.2343(4) 0.058(3) Uani 1 1 d .
C52 C 0.8619(4) 1.0108(7) 0.1950(5) 0.100(6) Uani 1 1 d D
C53 C 0.8573(5) 1.0716(8) 0.1935(7) 0.226(18) Uani 1 1 d D
H53A H 0.8579 1.0906 0.2178 0.271 Uiso 1 1 calc R
C54 C 0.8518(7) 1.1039(9) 0.1550(9) 0.33(3) Uani 1 1 d D
H54A H 0.8496 1.1454 0.1540 0.399 Uiso 1 1 calc R
C55 C 0.8563(11) 1.0164(12) 0.1223(11) 0.31(3) Uani 1 1 d D
H55A H 0.8583 0.9980 0.1004 0.372 Uiso 1 1 calc R
C56 C 0.8599(7) 0.9842(8) 0.1587(7) 0.188(14) Uani 1 1 d D
H56A H 0.8610 0.9425 0.1583 0.225 Uiso 1 1 calc R
C57 C 0.7913(3) 0.9776(4) 0.3837(4) 0.046(3) Uani 1 1 d .
H57A H 0.7838 1.0159 0.3692 0.055 Uiso 1 1 calc R
C58 C 0.7625(3) 0.9942(5) 0.4491(5) 0.051(3) Uani 1 1 d .
C59 C 0.7395(3) 1.0379(5) 0.4491(5) 0.053(3) Uani 1 1 d .
C60 C 0.7088(4) 1.0634(7) 0.4038(5) 0.075(4) Uani 1 1 d .
H60A H 0.7020 1.0549 0.3720 0.090 Uiso 1 1 calc R
C61 C 0.6883(4) 1.1019(7) 0.4062(6) 0.081(5) Uani 1 1 d .
H61A H 0.6676 1.1191 0.3754 0.097 Uiso 1 1 calc R
C62 C 0.7256(3) 1.0891(6) 0.4940(5) 0.063(3) Uani 1 1 d .
H62A H 0.7316 1.0970 0.5253 0.075 Uiso 1 1 calc R
C63 C 0.7476(3) 1.0493(6) 0.4948(5) 0.059(3) Uani 1 1 d .
H63A H 0.7674 1.0309 0.5257 0.071 Uiso 1 1 calc R
C64 C 0.5823(3) 0.7959(5) 0.0634(4) 0.048(3) Uani 1 1 d .
H64A H 0.5699 0.7796 0.0732 0.072 Uiso 1 1 calc R
H64B H 0.6019 0.7697 0.0753 0.072 Uiso 1 1 calc R
H64C H 0.5656 0.7995 0.0262 0.072 Uiso 1 1 calc R
C65 C 0.5974(2) 0.8574(4) 0.0880(3) 0.034(2) Uani 1 1 d .
C66 C 0.6170(2) 0.8882(4) 0.0783(3) 0.0316(19) Uani 1 1 d .
C67 C 0.6316(2) 0.9470(4) 0.1011(4) 0.037(2) Uani 1 1 d .
C68 C 0.6267(2) 0.9710(4) 0.1321(4) 0.039(2) Uani 1 1 d .
H68A H 0.6365 1.0086 0.1469 0.047 Uiso 1 1 calc R
C69 C 0.6075(3) 0.9406(4) 0.1421(4) 0.038(2) Uani 1 1 d .
C70 C 0.5914(2) 0.8839(4) 0.1178(3) 0.034(2) Uani 1 1 d .
C71 C 0.6039(2) 0.9693(5) 0.1754(4) 0.041(2) Uani 1 1 d .
H71A H 0.6154 1.0062 0.1895 0.050 Uiso 1 1 calc R
C72 C 0.5693(3) 0.9622(6) 0.2354(4) 0.053(3) Uani 1 1 d .
C73 C 0.5735(3) 0.9917(8) 0.2773(5) 0.082(5) Uani 1 1 d .
C74 C 0.5973(5) 1.0275(10) 0.3120(8) 0.122(8) Uani 1 1 d .
H74A H 0.6151 1.0388 0.3117 0.147 Uiso 1 1 calc R
C75 C 0.5998(5) 1.0523(12) 0.3514(8) 0.150(11) Uani 1 1 d .
H75A H 0.6147 1.0852 0.3706 0.180 Uiso 1 1 calc R
C76 C 0.5543(5) 0.9876(11) 0.3269(7) 0.134(9) Uani 1 1 d .
H76A H 0.5391 0.9735 0.3316 0.160 Uiso 1 1 calc R
C77 C 0.5509(5) 0.9685(10) 0.2857(7) 0.117(7) Uani 1 1 d .
H77A H 0.5334 0.9397 0.2629 0.140 Uiso 1 1 calc R
C78 C 0.6507(2) 0.9826(4) 0.0910(4) 0.040(2) Uani 1 1 d .
H78A H 0.6602 1.0192 0.1083 0.048 Uiso 1 1 calc R
C79 C 0.6771(2) 1.0004(5) 0.0224(4) 0.043(2) Uani 1 1 d .
C80 C 0.6999(3) 1.0432(5) 0.0213(4) 0.043(2) Uani 1 1 d .
C81 C 0.7314(3) 1.0672(5) 0.0662(5) 0.047(3) Uani 1 1 d .
H81A H 0.7385 1.0587 0.0981 0.057 Uiso 1 1 calc R
C82 C 0.7524(3) 1.1040(5) 0.0639(5) 0.057(3) Uani 1 1 d .
H82A H 0.7741 1.1190 0.0948 0.069 Uiso 1 1 calc R
C83 C 0.7129(4) 1.0952(6) -0.0237(5) 0.061(3) Uani 1 1 d .
H83A H 0.7065 1.1045 -0.0550 0.073 Uiso 1 1 calc R
C84 C 0.6903(3) 1.0571(5) -0.0251(5) 0.054(3) Uani 1 1 d .
H84A H 0.6693 1.0414 -0.0564 0.065 Uiso 1 1 calc R
C85 C 0.7285(4) 0.9997(7) 0.2273(6) 0.079(4) Uani 1 1 d .
H85A H 0.7371 1.0140 0.2122 0.095 Uiso 1 1 calc R
C86 C 0.7391(6) 0.8988(8) 0.2122(9) 0.120(7) Uani 1 1 d .
H86A H 0.7461 0.9214 0.1967 0.181 Uiso 1 1 calc R
H86B H 0.7195 0.8722 0.1868 0.181 Uiso 1 1 calc R
H86C H 0.7596 0.8758 0.2409 0.181 Uiso 1 1 calc R
C87 C 0.7140(5) 0.9139(8) 0.2546(7) 0.107(6) Uani 1 1 d .
H87A H 0.7061 0.9456 0.2638 0.161 Uiso 1 1 calc R
H87B H 0.7332 0.8917 0.2853 0.161 Uiso 1 1 calc R
H87C H 0.6939 0.8875 0.2300 0.161 Uiso 1 1 calc R
C88 C 0.7382(5) 0.7331(8) 0.2569(7) 0.098(5) Uani 1 1 d .
H88A H 0.7583 0.7055 0.2758 0.147 Uiso 1 1 calc R
H88B H 0.7336 0.7452 0.2785 0.147 Uiso 1 1 calc R
H88C H 0.7440 0.7678 0.2474 0.147 Uiso 1 1 calc R
C89 C 0.6738(5) 0.7421(9) 0.1790(9) 0.126(8) Uani 1 1 d .
H89A H 0.6539 0.7205 0.1484 0.189 Uiso 1 1 calc R
H89B H 0.6786 0.7777 0.1688 0.189 Uiso 1 1 calc R
H89C H 0.6678 0.7532 0.1989 0.189 Uiso 1 1 calc R
C90 C 0.7073(9) 0.6469(9) 0.2000(9) 0.195(15) Uani 1 1 d .
H90A H 0.7294 0.6264 0.2211 0.234 Uiso 1 1 calc R
C91 C 0.4735(4) 0.5328(7) 0.0455(6) 0.169(12) Uani 1 1 d D
H91 H 0.4795 0.5503 0.0748 0.202 Uiso 1 1 calc R
C92 C 0.4233(5) 0.4970(9) -0.0525(6) 0.116(7) Uani 1 1 d .
H92A H 0.3972 0.4986 -0.0781 0.174 Uiso 1 1 calc R
H92B H 0.4311 0.4559 -0.0466 0.174 Uiso 1 1 calc R
H92C H 0.4328 0.5192 -0.0647 0.174 Uiso 1 1 calc R
C93 C 0.4122(5) 0.5461(12) -0.0002(8) 0.152(10) Uani 1 1 d .
H93A H 0.3879 0.5400 -0.0332 0.227 Uiso 1 1 calc R
H93B H 0.4164 0.5882 0.0078 0.227 Uiso 1 1 calc R
H93C H 0.4150 0.5252 0.0265 0.227 Uiso 1 1 calc R
C94 C 0.9897(6) 0.593(2) 0.3870(12) 0.25(2) Uani 1 1 d D
H94 H 0.9658 0.6050 0.3596 0.305 Uiso 1 1 calc R
C95 C 1.0380(4) 0.5473(10) 0.4744(7) 0.123(7) Uani 1 1 d .
H95A H 1.0531 0.5675 0.4705 0.185 Uiso 1 1 calc R
H95B H 1.0423 0.5048 0.4771 0.185 Uiso 1 1 calc R
H95C H 1.0439 0.5614 0.5054 0.185 Uiso 1 1 calc R
C96 C 0.9736(6) 0.5320(13) 0.4251(12) 0.220(18) Uani 1 1 d .
H96A H 0.9504 0.5446 0.3926 0.330 Uiso 1 1 calc R
H96B H 0.9754 0.5437 0.4533 0.330 Uiso 1 1 calc R
H96C H 0.9756 0.4892 0.4251 0.330 Uiso 1 1 calc R
N1 N 0.8470(2) 0.7485(4) 0.2769(3) 0.043(2) Uani 1 1 d .
N2 N 0.8680(2) 0.7092(4) 0.3201(3) 0.0416(19) Uani 1 1 d .
H2A H 0.8588 0.6777 0.3218 0.050 Uiso 1 1 calc R
N3 N 0.9687(2) 0.6255(5) 0.5025(4) 0.058(3) Uani 1 1 d .
N4 N 0.6562(2) 0.7664(4) 0.0388(3) 0.045(2) Uani 1 1 d .
N5 N 0.6261(2) 0.7274(4) 0.0126(3) 0.054(2) Uani 1 1 d .
H5B H 0.6278 0.6916 0.0233 0.064 Uiso 1 1 calc R
N6 N 0.4983(3) 0.6438(5) -0.1160(4) 0.070(3) Uani 1 1 d .
N7 N 0.58957(19) 0.7475(4) 0.1885(3) 0.0364(17) Uani 1 1 d .
N8 N 0.5689(2) 0.7096(4) 0.1458(3) 0.0414(19) Uani 1 1 d .
H8B H 0.5779 0.6772 0.1450 0.050 Uiso 1 1 calc R
N9 N 0.4693(3) 0.6315(4) -0.0395(4) 0.056(2) Uani 1 1 d .
N10 N 0.78118(19) 0.7598(4) 0.4256(3) 0.0367(18) Uani 1 1 d .
N11 N 0.81091(19) 0.7213(4) 0.4500(3) 0.0404(19) Uani 1 1 d .
H11H H 0.8090 0.6867 0.4374 0.048 Uiso 1 1 calc R
N12 N 0.9379(2) 0.6319(5) 0.5752(4) 0.060(3) Uani 1 1 d .
N13 N 0.7836(2) 0.9607(4) 0.4102(4) 0.049(2) Uani 1 1 d .
N14 N 0.7635(2) 1.0025(4) 0.4126(4) 0.053(2) Uani 1 1 d .
H14B H 0.7524 1.0321 0.3912 0.064 Uiso 1 1 calc R
N15 N 0.6968(3) 1.1162(5) 0.4514(4) 0.066(3) Uani 1 1 d .
N16 N 0.8557(2) 0.9503(4) 0.2865(3) 0.0384(18) Uani 1 1 d .
N17 N 0.8533(2) 0.9888(4) 0.2529(3) 0.054(2) Uani 1 1 d .
H17A H 0.8427 1.0232 0.2443 0.065 Uiso 1 1 calc R
N18 N 0.8497(5) 1.0756(11) 0.1189(6) 0.264(18) Uani 1 1 d D
N19 N 0.5862(2) 0.9485(4) 0.1876(3) 0.0411(19) Uani 1 1 d .
N20 N 0.5876(2) 0.9839(4) 0.2226(3) 0.049(2) Uani 1 1 d .
H20B H 0.5995 1.0172 0.2350 0.059 Uiso 1 1 calc R
N21 N 0.5814(4) 1.0286(8) 0.3601(6) 0.123(6) Uani 1 1 d .
N22 N 0.6558(2) 0.9682(4) 0.0601(3) 0.0390(18) Uani 1 1 d .
N23 N 0.6757(2) 1.0107(4) 0.0582(3) 0.044(2) Uani 1 1 d .
H23A H 0.6862 1.0411 0.0788 0.053 Uiso 1 1 calc R
N24 N 0.7430(3) 1.1190(4) 0.0195(5) 0.067(3) Uani 1 1 d .
N25 N 0.7273(3) 0.9400(6) 0.2311(5) 0.087(4) Uani 1 1 d .
N26 N 0.7062(4) 0.7042(6) 0.2105(6) 0.100(4) Uani 1 1 d .
N27 N 0.4371(3) 0.5241(6) -0.0024(5) 0.098(5) Uani 1 1 d D
N28 N 1.0014(4) 0.5591(7) 0.4311(8) 0.148(8) Uani 1 1 d D
O1 O 0.82403(17) 0.8479(3) 0.2157(3) 0.0495(19) Uani 1 1 d .
O2 O 0.91745(17) 0.7677(3) 0.3560(3) 0.0423(16) Uani 1 1 d .
O3 O 0.9049(2) 0.7973(5) 0.2646(3) 0.071(2) Uani 1 1 d .
O4 O 0.93584(16) 0.8971(3) 0.3604(2) 0.0393(15) Uani 1 1 d .
O5 O 0.69973(17) 0.8654(3) 0.0672(3) 0.052(2) Uani 1 1 d .
O6 O 0.59156(16) 0.8022(3) -0.0459(3) 0.0420(16) Uani 1 1 d .
O7 O 0.6426(2) 0.8376(4) -0.0551(3) 0.0519(19) Uani 1 1 d .
O8 O 0.58566(18) 0.9291(4) -0.0607(3) 0.0518(19) Uani 1 1 d .
O9 O 0.61352(16) 0.8455(3) 0.2528(2) 0.0473(18) Uani 1 1 d .
O10 O 0.52021(16) 0.7706(3) 0.1080(2) 0.0395(15) Uani 1 1 d .
O11 O 0.50379(15) 0.8994(3) 0.1052(2) 0.0385(15) Uani 1 1 d .
O12 O 0.5318(2) 0.7940(5) 0.1990(4) 0.077(3) Uani 1 1 d .
O13 O 0.73852(16) 0.8589(3) 0.4010(3) 0.0420(16) Uani 1 1 d .
O14 O 0.84599(17) 0.7924(4) 0.5133(3) 0.0491(19) Uani 1 1 d .
O15 O 0.7957(2) 0.8338(5) 0.5237(3) 0.074(3) Uani 1 1 d .
O16 O 0.8528(2) 0.9199(4) 0.5285(4) 0.082(3) Uani 1 1 d .
O17 O 0.77907(19) 0.9528(4) 0.4815(3) 0.056(2) Uani 1 1 d .
O18 O 0.8164(2) 0.8552(3) 0.4186(3) 0.0484(18) Uani 1 1 d .
O19 O 0.86857(17) 0.8520(3) 0.3461(3) 0.0390(15) Uani 1 1 d .
O20 O 0.8845(2) 0.9208(4) 0.2480(3) 0.057(2) Uani 1 1 d .
O21 O 0.65999(17) 0.9591(3) -0.0113(3) 0.0434(16) Uani 1 1 d .
O22 O 0.62171(19) 0.8638(3) 0.0494(3) 0.0428(16) Uani 1 1 d .
O23 O 0.57128(17) 0.8549(3) 0.1237(3) 0.0380(15) Uani 1 1 d .
O24 O 0.55085(18) 0.9161(4) 0.2161(3) 0.0495(18) Uani 1 1 d .
O25 O 0.7192(3) 1.0367(5) 0.2421(4) 0.090(3) Uani 1 1 d .
O26 O 0.6786(9) 0.6207(7) 0.1616(8) 0.301(18) Uani 1 1 d .
O27 O 0.4972(3) 0.5141(9) 0.0443(8) 0.237(11) Uani 1 1 d D
O28 O 1.0167(5) 0.6044(11) 0.3901(8) 0.241(11) Uani 1 1 d D
O1W O 0.9350(3) 1.0249(5) 0.3577(4) 0.107(4) Uani 1 1 d .
O2W O 0.6786(2) 1.1323(4) 0.1772(3) 0.065(2) Uani 1 1 d .
O3W O 0.6074(3) 0.6108(4) 0.1526(4) 0.094(4) Uani 1 1 d .
O4W O 0.7184(3) 1.0766(5) 0.3162(5) 0.095(3) Uani 1 1 d .
O5W O 0.6430(5) 0.5479(8) -0.0150(9) 0.202(9) Uani 1 1 d .
O6W O 0.9258(5) 0.8852(9) 0.6086(8) 0.218(10) Uani 1 1 d .
O7W O 0.978(2) 1.173(4) 0.296(3) 0.35(5) Uiso 0.49(6) 1 d P
O7WA O 1.0089(13) 1.162(2) 0.358(2) 0.23(3) Uiso 0.51(6) 1 d P
O8W O 0.6405(3) 0.6113(5) 0.0575(4) 0.132(6) Uani 1 1 d .
O9W O 0.9201(8) 0.6779(11) 0.2816(10) 0.259(13) Uani 1 1 d .
C101 C 0.8478(7) 0.7205(14) 0.6027(12) 0.160 Uani 0.50 1 d PD
H10A H 0.8406 0.6810 0.6038 0.240 Uiso 0.50 1 calc PR
H10B H 0.8379 0.7285 0.5682 0.240 Uiso 0.50 1 calc PR
H10C H 0.8386 0.7497 0.6117 0.240 Uiso 0.50 1 calc PR
C102 C 0.9039(10) 0.7771(13) 0.6452(17) 0.197 Uani 0.50 1 d PD
H10D H 0.9297 0.7705 0.6707 0.296 Uiso 0.50 1 calc PR
H10E H 0.8977 0.8084 0.6569 0.296 Uiso 0.50 1 calc PR
H10F H 0.8966 0.7887 0.6127 0.296 Uiso 0.50 1 calc PR
C103 C 0.9064(9) 0.6722(13) 0.6658(13) 0.128 Uani 0.50 1 d PD
H103 H 0.8961 0.6358 0.6632 0.154 Uiso 0.50 1 calc PR
N31 N 0.8858(7) 0.7240(10) 0.6381(9) 0.108 Uani 0.50 1 d PD
O33 O 0.9414(9) 0.680(2) 0.6956(19) 0.434 Uiso 0.50 1 d PD
N41 N 0.9537(13) 0.992(3) 0.251(2) 0.850 Uiso 0.50 1 d PD
C119 C 0.951(2) 0.933(3) 0.234(3) 0.360 Uiso 0.50 1 d PD
H11B H 0.9551 0.9047 0.2588 0.539 Uiso 0.50 1 calc PR
H11C H 0.9684 0.9266 0.2313 0.539 Uiso 0.50 1 calc PR
H11D H 0.9268 0.9265 0.2008 0.539 Uiso 0.50 1 calc PR
C118 C 0.947(3) 1.041(3) 0.221(4) 0.359 Uiso 0.50 1 d PD
H11E H 0.9533 1.0775 0.2407 0.538 Uiso 0.50 1 calc PR
H11F H 0.9213 1.0426 0.1899 0.538 Uiso 0.50 1 calc PR
H11G H 0.9608 1.0384 0.2115 0.538 Uiso 0.50 1 calc PR
C120 C 0.9624(14) 1.011(3) 0.2937(19) 0.296 Uiso 0.50 1 d PD
H120 H 0.9680 0.9827 0.3181 0.355 Uiso 0.50 1 calc PR
O35 O 0.9635(17) 1.068(3) 0.303(3) 0.436 Uiso 0.50 1 d PD
N30 N 0.8163(3) 1.0944(14) 0.2266(10) 0.230 Uiso 1 1 d D
N32 N 0.78517(16) 1.0867(3) 0.2023(2) 0.016 Uani 1 1 d D
N33 N 0.7561(5) 1.084(2) 0.1885(16) 0.366 Uiso 1 1 d D

loop_
_atom_site_aniso_label
_atom_site_aniso_U_11
_atom_site_aniso_U_22
_atom_site_aniso_U_33
_atom_site_aniso_U_23
_atom_site_aniso_U_13
_atom_site_aniso_U_12
Dy1 0.0195(2) 0.0577(3) 0.0237(2) 0.00211(18) 0.01288(18) 0.00242(18)
Dy2 0.0204(2) 0.0542(3) 0.0277(2) 0.00136(19) 0.01284(19) -0.00190(18)
Dy3 0.0218(2) 0.0633(3) 0.0321(2) -0.0067(2) 0.0166(2) 0.00328(19)
Dy4 0.0194(2) 0.0541(3) 0.0283(2) 0.00752(19) 0.01296(19) -0.00253(17)
Cl1 0.115(4) 0.110(4) 0.120(4) -0.021(3) 0.074(3) -0.021(3)
Cl2 0.224(8) 0.171(7) 0.153(6) -0.016(5) 0.131(6) -0.052(6)
C1 0.027(5) 0.054(7) 0.040(6) 0.011(5) 0.008(5) -0.002(4)
C2 0.030(5) 0.044(6) 0.046(6) 0.003(5) 0.015(5) -0.007(4)
C3 0.024(5) 0.052(6) 0.035(5) 0.005(5) 0.011(4) -0.001(4)
C4 0.025(5) 0.055(7) 0.036(6) 0.014(5) 0.006(4) -0.002(4)
C5 0.030(6) 0.055(7) 0.061(8) 0.012(6) 0.007(6) -0.011(5)
C6 0.025(5) 0.061(7) 0.046(7) 0.020(5) 0.005(5) -0.007(5)
C7 0.021(4) 0.049(6) 0.040(6) 0.008(5) 0.010(4) 0.000(4)
C8 0.031(5) 0.045(6) 0.051(7) 0.014(5) 0.012(5) -0.006(4)
C9 0.027(5) 0.060(6) 0.039(5) -0.002(5) 0.021(4) -0.013(4)
C10 0.026(5) 0.051(6) 0.040(6) 0.005(5) 0.017(4) -0.011(4)
C11 0.037(6) 0.069(9) 0.071(9) 0.006(7) 0.017(6) -0.012(6)
C12 0.047(7) 0.066(8) 0.090(10) 0.002(7) 0.038(7) -0.015(6)
C13 0.024(5) 0.086(9) 0.065(8) 0.000(7) 0.025(6) -0.014(5)
C14 0.020(5) 0.067(7) 0.049(7) 0.002(5) 0.013(5) -0.001(5)
C15 0.030(5) 0.052(6) 0.040(6) 0.004(5) 0.008(5) -0.002(4)
C16 0.034(5) 0.051(6) 0.031(5) -0.005(4) 0.017(4) 0.006(4)
C17 0.035(5) 0.038(5) 0.043(6) -0.003(4) 0.023(5) 0.001(4)
C18 0.030(6) 0.076(8) 0.046(7) 0.016(6) 0.011(5) 0.001(5)
C19 0.047(7) 0.080(9) 0.043(7) 0.015(6) 0.018(6) -0.007(6)
C20 0.032(5) 0.061(7) 0.043(6) 0.003(5) 0.015(5) 0.004(5)
C21 0.039(6) 0.050(6) 0.043(6) 0.001(5) 0.023(5) 0.001(5)
C22 0.027(5) 0.062(7) 0.040(6) -0.004(5) 0.010(5) 0.010(5)
C23 0.024(5) 0.060(6) 0.029(5) -0.005(4) 0.015(4) 0.005(4)
C24 0.028(5) 0.047(5) 0.035(5) 0.003(4) 0.020(4) 0.007(4)
C25 0.022(4) 0.054(6) 0.028(5) 0.006(4) 0.012(4) 0.008(4)
C26 0.033(5) 0.047(6) 0.030(5) 0.000(4) 0.016(4) 0.007(4)
C27 0.023(4) 0.055(6) 0.029(5) 0.005(4) 0.011(4) 0.007(4)
C28 0.031(5) 0.057(6) 0.035(5) 0.006(4) 0.022(4) 0.011(4)
C29 0.040(6) 0.049(6) 0.038(6) 0.000(4) 0.024(5) 0.004(4)
C30 0.035(5) 0.047(6) 0.042(6) 0.004(4) 0.027(5) -0.006(4)
C31 0.037(5) 0.047(6) 0.032(5) 0.005(4) 0.017(5) -0.005(4)
C32 0.042(6) 0.055(7) 0.043(6) -0.003(5) 0.027(5) -0.002(5)
C33 0.047(7) 0.066(8) 0.043(7) -0.002(5) 0.021(6) 0.003(5)
C34 0.033(6) 0.065(8) 0.042(6) -0.006(5) 0.015(5) -0.012(5)
C35 0.033(5) 0.063(7) 0.046(6) -0.001(5) 0.021(5) -0.006(5)
C36 0.027(5) 0.046(5) 0.032(5) 0.006(4) 0.017(4) 0.010(4)
C37 0.025(4) 0.060(6) 0.029(5) 0.004(4) 0.018(4) 0.008(4)
C38 0.026(5) 0.059(6) 0.036(5) 0.003(4) 0.021(4) 0.004(4)
C39 0.022(5) 0.065(7) 0.049(6) 0.003(5) 0.022(5) 0.004(4)
C40 0.027(5) 0.062(7) 0.054(7) 0.009(6) 0.018(5) 0.008(5)
C41 0.025(5) 0.066(8) 0.087(9) 0.003(7) 0.028(6) 0.000(5)
C42 0.030(5) 0.062(7) 0.067(8) 0.005(6) 0.026(6) 0.005(5)
C43 0.056(6) 0.045(6) 0.060(7) 0.015(5) 0.049(6) 0.012(5)
C44 0.034(5) 0.045(5) 0.042(6) 0.005(4) 0.028(5) -0.001(4)
C45 0.035(5) 0.041(5) 0.055(6) -0.006(5) 0.032(5) 0.000(4)
C46 0.033(5) 0.050(6) 0.044(6) -0.008(5) 0.026(5) 0.002(4)
C47 0.035(5) 0.042(6) 0.053(6) -0.001(5) 0.028(5) 0.001(4)
C48 0.023(4) 0.045(5) 0.032(5) 0.002(4) 0.014(4) 0.003(4)
C49 0.021(4) 0.050(6) 0.029(5) 0.004(4) 0.013(4) 0.003(4)
C50 0.029(5) 0.047(6) 0.036(5) 0.009(4) 0.017(4) 0.006(4)
C51 0.042(6) 0.082(9) 0.037(6) 0.006(6) 0.021(5) -0.013(6)
C52 0.065(9) 0.161(17) 0.053(8) 0.037(10) 0.032(8) -0.028(10)
C53 0.24(3) 0.25(3) 0.33(4) 0.25(3) 0.24(3) 0.15(3)
C54 0.22(3) 0.51(7) 0.32(5) 0.36(5) 0.20(4) 0.19(4)
C55 0.42(7) 0.29(5) 0.25(4) -0.08(4) 0.24(5) -0.12(5)
C56 0.25(3) 0.27(3) 0.110(17) -0.043(18) 0.15(2) -0.13(3)
C57 0.046(6) 0.029(5) 0.072(7) -0.007(5) 0.043(6) 0.000(4)
C58 0.039(6) 0.061(7) 0.057(7) -0.024(6) 0.034(6) -0.006(5)
C59 0.035(6) 0.063(7) 0.058(7) -0.020(6) 0.030(6) -0.005(5)
C60 0.057(8) 0.111(12) 0.062(8) -0.010(8) 0.041(7) 0.019(8)
C61 0.064(8) 0.115(12) 0.075(9) -0.020(8) 0.052(8) 0.024(8)
C62 0.057(7) 0.073(8) 0.067(8) -0.014(6) 0.045(7) 0.002(6)
C63 0.059(7) 0.061(7) 0.066(8) -0.004(6) 0.046(7) 0.006(6)
C64 0.051(6) 0.051(6) 0.055(7) -0.006(5) 0.041(6) -0.011(5)
C65 0.029(5) 0.044(5) 0.028(5) -0.003(4) 0.019(4) -0.008(4)
C66 0.024(4) 0.043(5) 0.022(4) 0.004(4) 0.013(4) -0.002(4)
C67 0.034(5) 0.039(5) 0.038(5) 0.006(4) 0.024(4) -0.001(4)
C68 0.029(5) 0.043(5) 0.037(5) 0.000(4) 0.019(4) -0.006(4)
C69 0.033(5) 0.047(6) 0.031(5) -0.006(4) 0.021(4) -0.002(4)
C70 0.027(4) 0.041(5) 0.028(5) -0.005(4) 0.016(4) -0.008(4)
C71 0.029(5) 0.050(6) 0.040(6) -0.010(4) 0.021(5) -0.005(4)
C72 0.023(5) 0.090(9) 0.029(5) -0.007(5) 0.011(4) 0.018(5)
C73 0.029(6) 0.132(14) 0.063(9) -0.039(9) 0.022(6) -0.001(7)
C74 0.112(15) 0.16(2) 0.125(16) -0.064(15) 0.093(14) -0.021(14)
C75 0.123(16) 0.27(3) 0.123(16) -0.109(18) 0.110(15) -0.097(18)
C76 0.103(14) 0.22(3) 0.090(13) -0.068(15) 0.071(13) -0.039(15)
C77 0.115(15) 0.16(2) 0.099(14) -0.031(13) 0.083(13) -0.014(14)
C78 0.031(5) 0.039(5) 0.039(5) 0.004(4) 0.019(4) -0.007(4)
C79 0.024(4) 0.048(6) 0.042(6) 0.017(4) 0.017(4) -0.002(4)
C80 0.040(5) 0.041(5) 0.057(7) 0.008(5) 0.037(5) 0.003(4)
C81 0.034(5) 0.047(6) 0.063(7) 0.001(5) 0.034(5) -0.008(4)
C82 0.050(7) 0.057(7) 0.080(9) -0.009(6) 0.050(7) -0.010(5)
C83 0.072(8) 0.061(7) 0.080(9) 0.008(6) 0.064(8) -0.004(6)
C84 0.048(6) 0.054(7) 0.062(7) 0.008(6) 0.038(6) -0.004(5)
C85 0.079(10) 0.083(10) 0.071(9) 0.002(8) 0.049(9) 0.010(8)
C86 0.129(17) 0.084(12) 0.17(2) -0.033(13) 0.108(17) -0.023(11)
C87 0.084(12) 0.097(13) 0.106(14) -0.010(11) 0.050(11) -0.007(10)
C88 0.086(12) 0.085(11) 0.110(14) 0.006(10) 0.062(11) 0.005(9)
C89 0.089(13) 0.115(15) 0.16(2) 0.045(14) 0.081(14) 0.013(11)
C90 0.29(4) 0.071(13) 0.091(16) -0.006(11) 0.08(2) 0.002(17)
C91 0.16(2) 0.082(12) 0.35(4) 0.118(18) 0.21(2) 0.064(13)
C92 0.075(11) 0.125(16) 0.077(12) 0.008(11) 0.022(10) 0.012(11)
C93 0.062(11) 0.26(3) 0.119(17) 0.058(18) 0.055(12) 0.021(15)
C94 0.12(2) 0.44(6) 0.14(2) -0.03(3) 0.06(2) -0.08(3)
C95 0.070(11) 0.18(2) 0.112(15) -0.035(14) 0.057(11) -0.037(12)
C96 0.094(15) 0.25(3) 0.31(4) -0.20(3) 0.13(2) -0.087(18)
N1 0.031(4) 0.046(5) 0.038(5) 0.005(4) 0.017(4) -0.001(3)
N2 0.028(4) 0.043(5) 0.034(4) 0.007(4) 0.014(4) 0.004(3)
N3 0.039(5) 0.066(6) 0.036(5) 0.003(4) 0.012(4) -0.002(4)
N4 0.023(4) 0.052(5) 0.040(5) 0.004(4) 0.013(4) -0.010(3)
N5 0.026(4) 0.057(6) 0.050(5) 0.008(4) 0.014(4) -0.011(4)
N6 0.031(5) 0.067(7) 0.067(7) -0.005(5) 0.015(5) -0.011(4)
N7 0.023(4) 0.051(5) 0.023(4) -0.001(3) 0.011(3) -0.001(3)
N8 0.029(4) 0.045(5) 0.032(4) -0.005(4) 0.014(4) -0.003(3)
N9 0.055(6) 0.051(6) 0.044(5) -0.002(4) 0.026(5) -0.002(4)
N10 0.019(4) 0.056(5) 0.031(4) 0.009(4) 0.015(3) 0.010(3)
N11 0.021(4) 0.053(5) 0.039(5) 0.009(4) 0.017(4) 0.009(3)
N12 0.029(5) 0.068(7) 0.062(6) 0.001(5) 0.023(5) 0.011(4)
N13 0.040(5) 0.050(5) 0.071(6) -0.009(4) 0.044(5) 0.001(4)
N14 0.047(5) 0.045(5) 0.075(7) -0.014(5) 0.044(5) 0.003(4)
N15 0.060(6) 0.079(7) 0.078(7) -0.007(6) 0.055(6) 0.007(5)
N16 0.029(4) 0.048(5) 0.030(4) 0.012(3) 0.016(4) 0.000(3)
N17 0.044(5) 0.055(6) 0.045(5) 0.017(4) 0.022(4) -0.005(4)
N18 0.090(13) 0.55(5) 0.055(10) 0.104(19) 0.010(9) -0.07(2)
N19 0.030(4) 0.055(5) 0.029(4) -0.011(4) 0.016(4) 0.001(4)
N20 0.041(5) 0.059(6) 0.043(5) -0.019(4) 0.027(4) 0.000(4)
N21 0.092(11) 0.147(15) 0.082(10) -0.052(10) 0.039(9) -0.011(10)
N22 0.026(4) 0.049(5) 0.032(4) 0.006(4) 0.015(4) -0.006(3)
N23 0.029(4) 0.058(5) 0.035(5) 0.006(4) 0.017(4) -0.011(4)
N24 0.071(7) 0.050(6) 0.111(9) 0.002(6) 0.074(7) -0.009(5)
N25 0.069(8) 0.071(8) 0.085(9) -0.003(7) 0.037(7) 0.004(6)
N26 0.098(10) 0.067(8) 0.102(10) 0.011(7) 0.055(9) 0.001(7)
N27 0.044(6) 0.107(10) 0.086(9) 0.037(8) 0.021(6) 0.004(6)
N28 0.062(9) 0.122(13) 0.197(19) -0.070(13) 0.062(11) -0.012(9)
O1 0.020(3) 0.055(4) 0.034(4) 0.004(3) 0.002(3) -0.006(3)
O2 0.028(3) 0.051(4) 0.040(4) 0.008(3) 0.020(3) 0.010(3)
O3 0.054(5) 0.103(7) 0.059(5) -0.003(5) 0.040(5) 0.010(5)
O4 0.022(3) 0.046(4) 0.035(4) 0.006(3) 0.014(3) 0.000(3)
O5 0.016(3) 0.048(4) 0.053(5) 0.014(3) 0.008(3) -0.002(3)
O6 0.022(3) 0.051(4) 0.040(4) 0.002(3) 0.015(3) -0.009(3)
O7 0.048(4) 0.070(5) 0.056(5) 0.000(4) 0.043(4) -0.008(4)
O8 0.034(4) 0.064(5) 0.046(4) 0.019(4) 0.022(3) 0.007(3)
O9 0.018(3) 0.071(5) 0.024(3) -0.004(3) 0.002(3) 0.012(3)
O10 0.020(3) 0.051(4) 0.034(4) -0.004(3) 0.013(3) -0.002(3)
O11 0.018(3) 0.050(4) 0.032(3) 0.003(3) 0.011(3) -0.002(3)
O12 0.069(6) 0.117(8) 0.076(6) 0.013(6) 0.061(6) -0.005(5)
O13 0.021(3) 0.051(4) 0.036(4) 0.000(3) 0.012(3) 0.005(3)
O14 0.023(3) 0.078(5) 0.032(4) -0.002(3) 0.013(3) 0.016(3)
O15 0.074(6) 0.114(8) 0.048(5) 0.027(5) 0.047(5) 0.057(5)
O16 0.037(4) 0.091(7) 0.081(6) -0.049(5) 0.024(5) -0.010(4)
O17 0.031(4) 0.080(6) 0.051(5) -0.021(4) 0.025(4) 0.007(4)
O18 0.065(5) 0.047(4) 0.072(5) 0.000(4) 0.061(5) 0.003(3)
O19 0.035(4) 0.055(4) 0.040(4) 0.014(3) 0.031(3) 0.012(3)
O20 0.045(4) 0.084(6) 0.041(4) -0.002(4) 0.028(4) -0.012(4)
O21 0.033(3) 0.054(4) 0.037(4) 0.010(3) 0.021(3) -0.004(3)
O22 0.053(4) 0.049(4) 0.045(4) -0.002(3) 0.041(4) -0.014(3)
O23 0.036(4) 0.052(4) 0.039(4) -0.008(3) 0.031(3) -0.012(3)
O24 0.031(4) 0.077(5) 0.035(4) -0.001(4) 0.020(3) 0.005(3)
O25 0.097(8) 0.086(7) 0.078(7) 0.011(5) 0.056(7) 0.024(6)
O26 0.51(4) 0.065(9) 0.144(16) 0.017(10) 0.15(2) -0.008(16)
O27 0.175(18) 0.164(18) 0.23(2) 0.051(16) 0.081(17) -0.027(14)
O28 0.122(15) 0.27(3) 0.24(2) -0.05(2) 0.086(16) -0.055(16)
O1W 0.050(6) 0.083(7) 0.105(8) 0.001(6) 0.019(6) -0.011(5)
O2W 0.043(5) 0.065(5) 0.059(5) -0.011(4) 0.023(4) 0.003(4)
O3W 0.058(6) 0.071(6) 0.081(7) -0.021(5) 0.019(5) 0.013(5)
O4W 0.125(9) 0.091(8) 0.113(9) 0.020(7) 0.098(8) 0.025(7)
O5W 0.163(16) 0.130(13) 0.27(2) 0.069(14) 0.132(17) 0.082(12)
O6W 0.154(16) 0.173(18) 0.180(18) 0.010(14) 0.054(14) -0.035(14)
O8W 0.110(9) 0.072(7) 0.077(7) 0.022(6) 0.009(7) -0.031(7)
O9W 0.34(3) 0.20(2) 0.26(3) 0.05(2) 0.21(3) 0.13(2)
C101 0.305 0.098 0.294 -0.034 0.289 -0.040
C102 0.197 0.197 0.197 0.000 0.133 0.000
C103 0.128 0.128 0.128 0.000 0.087 0.000
N31 0.194 0.091 0.125 0.001 0.143 0.007
N32 0.016 0.016 0.016 0.000 0.011 0.000

loop_
_atom_type_symbol
_atom_type_description
_atom_type_scat_dispersion_real
_atom_type_scat_dispersion_imag
_atom_type_scat_source
C C 0.0033 0.0016 'International Tables Vol C Tables 4.2.6.8 and 6.1.1.4'
H H 0.0000 0.0000 'International Tables Vol C Tables 4.2.6.8 and 6.1.1.4'
N N 0.0061 0.0033 'International Tables Vol C Tables 4.2.6.8 and 6.1.1.4'
O O 0.0106 0.0060 'International Tables Vol C Tables 4.2.6.8 and 6.1.1.4'
Cl Cl 0.1484 0.1585 'International Tables Vol C Tables 4.2.6.8 and 6.1.1.4'
Dy Dy -0.1892 4.4098 'International Tables Vol C Tables 4.2.6.8 and 6.1.1.4'

loop_
_geom_angle_atom_site_label_1
_geom_angle_atom_site_label_2
_geom_angle_atom_site_label_3
_geom_angle
O23 Dy1 O9 102.7(3)
O23 Dy1 O24 133.9(3)
O9 Dy1 O24 78.8(2)
O23 Dy1 O12 150.8(3)
O9 Dy1 O12 93.3(3)
O24 Dy1 O12 72.7(3)
O23 Dy1 O11 85.5(2)
O9 Dy1 O11 149.3(2)
O24 Dy1 O11 74.5(2)
O12 Dy1 O11 93.1(3)
O23 Dy1 O10 77.8(2)
O9 Dy1 O10 134.3(2)
O24 Dy1 O10 133.4(2)
O12 Dy1 O10 73.6(3)
O11 Dy1 O10 76.2(2)
O23 Dy1 N19 71.1(2)
O9 Dy1 N19 73.5(3)
O24 Dy1 N19 65.3(3)
O12 Dy1 N19 137.6(3)
O11 Dy1 N19 81.6(2)
O10 Dy1 N19 142.9(2)
O23 Dy1 N7 77.8(3)
O9 Dy1 N7 70.8(2)
O24 Dy1 N7 141.0(2)
O12 Dy1 N7 84.9(3)
O11 Dy1 N7 139.8(2)
O10 Dy1 N7 64.7(2)
N19 Dy1 N7 125.1(2)
O1 Dy2 O19 103.3(3)
O1 Dy2 O3 93.6(3)
O19 Dy2 O3 150.3(3)
O1 Dy2 O4 149.6(2)
O19 Dy2 O4 87.5(2)
O3 Dy2 O4 90.1(3)
O1 Dy2 O20 77.6(3)
O19 Dy2 O20 134.5(3)
O3 Dy2 O20 72.6(3)
O4 Dy2 O20 74.7(2)
O1 Dy2 O2 133.3(3)
O19 Dy2 O2 77.3(2)
O3 Dy2 O2 73.4(3)
O4 Dy2 O2 76.5(2)
O20 Dy2 O2 134.9(2)
O1 Dy2 N16 76.4(3)
O19 Dy2 N16 71.7(2)
O3 Dy2 N16 136.8(3)
O4 Dy2 N16 80.4(2)
O20 Dy2 N16 64.3(3)
O2 Dy2 N16 141.8(2)
O1 Dy2 N1 70.2(3)
O19 Dy2 N1 76.8(3)
O3 Dy2 N1 86.5(3)
O4 Dy2 N1 140.2(2)
O20 Dy2 N1 140.2(3)
O2 Dy2 N1 64.5(2)
N16 Dy2 N1 126.5(3)
O13 Dy3 O18 104.8(3)
O13 Dy3 O15 88.5(3)
O18 Dy3 O15 152.6(3)
O13 Dy3 O16 151.0(3)
O18 Dy3 O16 90.2(3)
O15 Dy3 O16 89.1(4)
O13 Dy3 O14 133.2(3)
O18 Dy3 O14 78.1(3)
O15 Dy3 O14 75.4(2)
O16 Dy3 O14 73.6(3)
O13 Dy3 O17 77.7(2)
O18 Dy3 O17 133.3(3)
O15 Dy3 O17 72.4(3)
O16 Dy3 O17 74.1(3)
O14 Dy3 O17 134.1(2)
O13 Dy3 N10 71.2(2)
O18 Dy3 N10 74.4(3)
O15 Dy3 N10 87.9(3)
O16 Dy3 N10 137.6(3)
O14 Dy3 N10 64.7(2)
O17 Dy3 N10 143.5(2)
O13 Dy3 N13 79.7(3)
O18 Dy3 N13 70.8(3)
O15 Dy3 N13 136.1(3)
O16 Dy3 N13 82.1(3)
O14 Dy3 N13 140.1(3)
O17 Dy3 N13 63.8(3)
N10 Dy3 N13 126.3(3)
O5 Dy4 O22 104.9(3)
O5 Dy4 O8 152.0(3)
O22 Dy4 O8 90.6(3)
O5 Dy4 O7 88.0(3)
O22 Dy4 O7 149.9(2)
O8 Dy4 O7 90.0(3)
O5 Dy4 O6 132.7(2)
O22 Dy4 O6 77.7(2)
O8 Dy4 O6 72.8(2)
O7 Dy4 O6 73.7(2)
O5 Dy4 O21 77.8(2)
O22 Dy4 O21 133.8(3)
O8 Dy4 O21 74.7(2)
O7 Dy4 O21 75.1(3)
O6 Dy4 O21 134.3(2)
O5 Dy4 N22 80.1(3)
O22 Dy4 N22 70.5(2)
O8 Dy4 N22 83.5(3)
O7 Dy4 N22 139.4(2)
O6 Dy4 N22 139.9(2)
O21 Dy4 N22 64.5(2)
O5 Dy4 N4 70.9(2)
O22 Dy4 N4 76.1(3)
O8 Dy4 N4 136.5(2)
O7 Dy4 N4 82.8(3)
O6 Dy4 N4 63.9(2)
O21 Dy4 N4 142.1(2)
N22 Dy4 N4 127.7(3)
C2 C1 H1A 109.5
C2 C1 H1B 109.5
H1A C1 H1B 109.5
C2 C1 H1C 109.5
H1A C1 H1C 109.5
H1B C1 H1C 109.5
C7 C2 C3 122.1(10)
C7 C2 C1 119.8(9)
C3 C2 C1 118.0(9)
O1 C3 C2 120.5(9)
O1 C3 C4 121.0(9)
C2 C3 C4 118.5(9)
C5 C4 C3 119.4(9)
C5 C4 C15 117.4(10)
C3 C4 C15 123.1(9)
C4 C5 C6 122.3(11)
C4 C5 H5A 118.9
C6 C5 H5A 118.9
C5 C6 C7 118.6(9)
C5 C6 C8 118.7(10)
C7 C6 C8 122.7(9)
O5 C7 C2 119.8(9)
O5 C7 C6 121.1(8)
C2 C7 C6 119.0(9)
N4 C8 C6 126.5(10)
N4 C8 H8A 116.8
C6 C8 H8A 116.8
O6 C9 N5 123.5(9)
O6 C9 C10 119.9(9)
N5 C9 C10 116.5(9)
C14 C10 C11 119.5(10)
C14 C10 C9 117.3(10)
C11 C10 C9 123.1(10)
C10 C11 C12 117.1(12)
C10 C11 H11A 121.5
C12 C11 H11A 121.5
N6 C12 C11 122.2(13)
N6 C12 H12A 118.9
C11 C12 H12A 118.9
N6 C13 C14 123.5(11)
N6 C13 H13A 118.2
C14 C13 H13A 118.2
C10 C14 C13 118.3(11)
C10 C14 H14A 120.8
C13 C14 H14A 120.8
N1 C15 C4 124.6(10)
N1 C15 H15A 117.7
C4 C15 H15A 117.7
O2 C16 N2 123.2(9)
O2 C16 C17 120.3(9)
N2 C16 C17 116.5(9)
C18 C17 C21 117.1(10)
C18 C17 C16 124.2(9)
C21 C17 C16 118.4(10)
C19 C18 C17 119.5(11)
C19 C18 H18A 120.2
C17 C18 H18A 120.2
N3 C19 C18 123.8(12)
N3 C19 H19A 118.1
C18 C19 H19A 118.1
N3 C20 C21 123.6(10)
N3 C20 H20A 118.2
C21 C20 H20A 118.2
C17 C21 C20 119.3(11)
C17 C21 H21A 120.4
C20 C21 H21A 120.4
C23 C22 H22A 109.5
C23 C22 H22B 109.5
H22A C22 H22B 109.5
C23 C22 H22C 109.5
H22A C22 H22C 109.5
H22B C22 H22C 109.5
C28 C23 C24 121.5(9)
C28 C23 C22 119.0(9)
C24 C23 C22 119.5(9)
O13 C24 C23 120.8(9)
O13 C24 C25 120.4(8)
C23 C24 C25 118.8(9)
C26 C25 C24 119.6(8)
C26 C25 C36 116.7(9)
C24 C25 C36 123.7(9)
C25 C26 C27 123.0(9)
C25 C26 H26A 118.5
C27 C26 H26A 118.5
C26 C27 C29 119.3(9)
C26 C27 C28 117.2(9)
C29 C27 C28 123.4(9)
O9 C28 C23 121.3(10)
O9 C28 C27 118.8(9)
C23 C28 C27 119.8(9)
N7 C29 C27 126.6(10)
N7 C29 H29A 116.7
C27 C29 H29A 116.7
O10 C30 N8 122.8(9)
O10 C30 C31 118.9(9)
N8 C30 C31 118.3(9)
C35 C31 C32 119.3(10)
C35 C31 C30 119.1(10)
C32 C31 C30 121.4(9)
C31 C32 C33 117.7(11)
C31 C32 H32A 121.2
C33 C32 H32A 121.2
N9 C33 C32 123.3(12)
N9 C33 H33A 118.4
C32 C33 H33A 118.4
N9 C34 C35 123.9(11)
N9 C34 H34A 118.0
C35 C34 H34A 118.0
C31 C35 C34 119.0(11)
C31 C35 H35A 120.5
C34 C35 H35A 120.5
N10 C36 C25 125.5(9)
N10 C36 H36A 117.2
C25 C36 H36A 117.2
O14 C37 N11 123.6(9)
O14 C37 C38 119.4(8)
N11 C37 C38 117.1(9)
C39 C38 C42 118.9(9)
C39 C38 C37 123.9(9)
C42 C38 C37 117.1(10)
C38 C39 C40 120.7(10)
C38 C39 H39A 119.6
C40 C39 H39A 119.6
N12 C40 C39 121.5(11)
N12 C40 H40A 119.3
C39 C40 H40A 119.3
N12 C41 C42 123.1(10)
N12 C41 H41A 118.4
C42 C41 H41A 118.4
C41 C42 C38 118.0(11)
C41 C42 H42A 121.0
C38 C42 H42A 121.0
C44 C43 H43A 109.5
C44 C43 H43B 109.5
H43A C43 H43B 109.5
C44 C43 H43C 109.5
H43A C43 H43C 109.5
H43B C43 H43C 109.5
C45 C44 C49 120.7(9)
C45 C44 C43 119.2(8)
C49 C44 C43 120.1(9)
O18 C45 C44 119.0(9)
O18 C45 C46 121.0(9)
C44 C45 C46 120.0(9)
C47 C46 C45 118.7(9)
C47 C46 C57 117.6(10)
C45 C46 C57 123.7(10)
C48 C47 C46 122.1(10)
C48 C47 H47A 118.9
C46 C47 H47A 118.9
C47 C48 C50 117.3(9)
C47 C48 C49 120.0(9)
C50 C48 C49 122.7(9)
O19 C49 C44 120.0(9)
O19 C49 C48 121.5(9)
C44 C49 C48 118.5(9)
N16 C50 C48 126.4(9)
N16 C50 H50A 116.8
C48 C50 H50A 116.8
O20 C51 N17 121.7(10)
O20 C51 C52 124.9(13)
N17 C51 C52 113.4(12)
C56 C52 C53 119.7(10)
C56 C52 C51 115.2(14)
C53 C52 C51 125.0(13)
C52 C53 C54 118.3(13)
C52 C53 H53A 120.9
C54 C53 H53A 120.9
N18 C54 C53 120.3(13)
N18 C54 H54A 119.8
C53 C54 H54A 119.8
N18 C55 C56 118.1(14)
N18 C55 H55A 120.9
C56 C55 H55A 120.9
C52 C56 C55 121.8(13)
C52 C56 H56A 119.1
C55 C56 H56A 119.1
N13 C57 C46 125.7(10)
N13 C57 H57A 117.2
C46 C57 H57A 117.2
O17 C58 N14 123.0(10)
O17 C58 C59 121.0(10)
N14 C58 C59 116.0(11)
C63 C59 C60 118.9(11)
C63 C59 C58 119.5(11)
C60 C59 C58 121.4(11)
C59 C60 C61 118.6(12)
C59 C60 H60A 120.7
C61 C60 H60A 120.7
N15 C61 C60 123.5(14)
N15 C61 H61A 118.2
C60 C61 H61A 118.2
N15 C62 C63 123.7(12)
N15 C62 H62A 118.1
C63 C62 H62A 118.1
C59 C63 C62 118.9(12)
C59 C63 H63A 120.6
C62 C63 H63A 120.6
C65 C64 H64A 109.5
C65 C64 H64B 109.5
H64A C64 H64B 109.5
C65 C64 H64C 109.5
H64A C64 H64C 109.5
H64B C64 H64C 109.5
C70 C65 C66 120.5(8)
C70 C65 C64 121.8(8)
C66 C65 C64 117.7(8)
O22 C66 C65 120.0(8)
O22 C66 C67 121.3(8)
C65 C66 C67 118.8(8)
C68 C67 C66 119.9(8)
C68 C67 C78 118.2(9)
C66 C67 C78 121.9(9)
C67 C68 C69 121.8(9)
C67 C68 H68A 119.1
C69 C68 H68A 119.1
C68 C69 C70 118.9(9)
C68 C69 C71 117.9(9)
C70 C69 C71 123.1(9)
O23 C70 C65 118.7(8)
O23 C70 C69 121.2(8)
C65 C70 C69 120.0(8)
N19 C71 C69 126.2(9)
N19 C71 H71A 116.9
C69 C71 H71A 116.9
O24 C72 N20 122.8(9)
O24 C72 C73 117.5(12)
N20 C72 C73 119.6(12)
C74 C73 C77 113.2(16)
C74 C73 C72 130.0(15)
C77 C73 C72 115.8(14)
C73 C74 C75 126.5(19)
C73 C74 H74A 116.7
C75 C74 H74A 116.7
N21 C75 C74 118(2)
N21 C75 H75A 120.9
C74 C75 H75A 120.9
N21 C76 C77 115.8(19)
N21 C76 H76A 122.1
C77 C76 H76A 122.1
C76 C77 C73 122.3(19)
C76 C77 H77A 118.9
C73 C77 H77A 118.9
N22 C78 C67 126.4(9)
N22 C78 H78A 116.8
C67 C78 H78A 116.8
O21 C79 N23 125.0(9)
O21 C79 C80 118.9(9)
N23 C79 C80 116.1(9)
C81 C80 C84 118.3(10)
C81 C80 C79 121.3(9)
C84 C80 C79 120.4(10)
C80 C81 C82 119.7(11)
C80 C81 H81A 120.1
C82 C81 H81A 120.1
N24 C82 C81 122.5(12)
N24 C82 H82A 118.7
C81 C82 H82A 118.7
N24 C83 C84 123.8(12)
N24 C83 H83A 118.1
C84 C83 H83A 118.1
C80 C84 C83 118.0(11)
C80 C84 H84A 121.0
C83 C84 H84A 121.0
O25 C85 N25 125.1(16)
O25 C85 H85A 117.4
N25 C85 H85A 117.4
N25 C86 H86A 109.5
N25 C86 H86B 109.5
H86A C86 H86B 109.5
N25 C86 H86C 109.5
H86A C86 H86C 109.5
H86B C86 H86C 109.5
N25 C87 H87A 109.5
N25 C87 H87B 109.5
H87A C87 H87B 109.5
N25 C87 H87C 109.5
H87A C87 H87C 109.5
H87B C87 H87C 109.5
N26 C88 H88A 109.5
N26 C88 H88B 109.5
H88A C88 H88B 109.5
N26 C88 H88C 109.5
H88A C88 H88C 109.5
H88B C88 H88C 109.5
N26 C89 H89A 109.5
N26 C89 H89B 109.5
H89A C89 H89B 109.5
N26 C89 H89C 109.5
H89A C89 H89C 109.5
H89B C89 H89C 109.5
O26 C90 N26 120(3)
O26 C90 H90A 119.9
N26 C90 H90A 119.9
O27 C91 N27 112.9(11)
O27 C91 H91 123.5
N27 C91 H91 123.5
N27 C92 H92A 109.5
N27 C92 H92B 109.5
H92A C92 H92B 109.5
N27 C92 H92C 109.5
H92A C92 H92C 109.5
H92B C92 H92C 109.5
N27 C93 H93A 109.5
N27 C93 H93B 109.5
H93A C93 H93B 109.5
N27 C93 H93C 109.5
H93A C93 H93C 109.5
H93B C93 H93C 109.5
O28 C94 N28 111(2)
O28 C94 H94 124.3
N28 C94 H94 124.3
N28 C95 H95A 109.5
N28 C95 H95B 109.5
H95A C95 H95B 109.5
N28 C95 H95C 109.5
H95A C95 H95C 109.5
H95B C95 H95C 109.5
N28 C96 H96A 109.5
N28 C96 H96B 109.5
H96A C96 H96B 109.5
N28 C96 H96C 109.5
H96A C96 H96C 109.5
H96B C96 H96C 109.5
C15 N1 N2 113.7(9)
C15 N1 Dy2 132.2(7)
N2 N1 Dy2 113.2(5)
C16 N2 N1 115.8(8)
C16 N2 H2A 122.1
N1 N2 H2A 122.1
C20 N3 C19 116.5(10)
C8 N4 N5 113.8(9)
C8 N4 Dy4 130.6(7)
N5 N4 Dy4 114.5(6)
C9 N5 N4 114.8(9)
C9 N5 H5B 122.6
N4 N5 H5B 122.6
C13 N6 C12 119.0(10)
C29 N7 N8 114.6(8)
C29 N7 Dy1 131.0(7)
N8 N7 Dy1 113.7(5)
C30 N8 N7 116.8(8)
C30 N8 H8B 121.6
N7 N8 H8B 121.6
C34 N9 C33 116.8(10)
C36 N10 N11 114.3(8)
C36 N10 Dy3 130.9(6)
N11 N10 Dy3 113.8(6)
C37 N11 N10 115.7(8)
C37 N11 H11H 122.1
N10 N11 H11H 122.1
C40 N12 C41 117.6(9)
C57 N13 N14 115.0(9)
C57 N13 Dy3 132.0(7)
N14 N13 Dy3 113.0(7)
C58 N14 N13 117.2(10)
C58 N14 H14B 121.4
N13 N14 H14B 121.4
C62 N15 C61 116.2(11)
C50 N16 N17 113.4(9)
C50 N16 Dy2 130.7(6)
N17 N16 Dy2 114.9(7)
C51 N17 N16 116.5(10)
C51 N17 H17A 121.8
N16 N17 H17A 121.8
C55 N18 C54 121.0(12)
C71 N19 N20 115.8(9)
C71 N19 Dy1 130.8(7)
N20 N19 Dy1 112.3(6)
C72 N20 N19 115.8(9)
C72 N20 H20B 122.1
N19 N20 H20B 122.1
C75 N21 C76 122.6(17)
C78 N22 N23 114.5(8)
C78 N22 Dy4 131.7(6)
N23 N22 Dy4 113.6(6)
C79 N23 N22 114.9(9)
C79 N23 H23A 122.6
N22 N23 H23A 122.6
C82 N24 C83 117.7(10)
C85 N25 C86 121.3(16)
C85 N25 C87 120.6(15)
C86 N25 C87 118.1(14)
C90 N26 C88 120.7(19)
C90 N26 C89 125(2)
C88 N26 C89 114.1(15)
C93 N27 C91 111.5(15)
C93 N27 C92 119.0(14)
C91 N27 C92 129.5(13)
C96 N28 C95 122(2)
C96 N28 C94 115(2)
C95 N28 C94 122.9(14)
C3 O1 Dy2 146.3(7)
C16 O2 Dy2 119.3(6)
C7 O5 Dy4 144.7(6)
C9 O6 Dy4 121.4(6)
C28 O9 Dy1 146.5(7)
C30 O10 Dy1 119.0(6)
C24 O13 Dy3 145.6(6)
C37 O14 Dy3 119.3(6)
C58 O17 Dy3 118.1(7)
C45 O18 Dy3 146.0(6)
C49 O19 Dy2 142.8(6)
C51 O20 Dy2 120.6(7)
C79 O21 Dy4 117.5(6)
C66 O22 Dy4 147.7(6)
C70 O23 Dy1 144.2(6)
C72 O24 Dy1 120.6(7)
N31 C101 H10A 109.5
N31 C101 H10B 109.5
H10A C101 H10B 109.5
N31 C101 H10C 109.5
H10A C101 H10C 109.5
H10B C101 H10C 109.5
N31 C102 H10D 109.5
N31 C102 H10E 109.5
H10D C102 H10E 109.5
N31 C102 H10F 109.5
H10D C102 H10F 109.5
H10E C102 H10F 109.5
O33 C103 N31 113.2(15)
O33 C103 H103 123.4
N31 C103 H103 123.4
C101 N31 C102 121.8(13)
C101 N31 C103 118.9(10)
C102 N31 C103 119.2(10)
C120 N41 C119 130(5)
C120 N41 C118 109(5)
C119 N41 C118 121.5(14)
N41 C119 H11B 109.5
N41 C119 H11C 109.5
H11B C119 H11C 109.5
N41 C119 H11D 109.5
H11B C119 H11D 109.5
H11C C119 H11D 109.5
N41 C118 H11E 109.5
N41 C118 H11F 109.5
H11E C118 H11F 109.5
N41 C118 H11G 109.5
H11E C118 H11G 109.5
H11F C118 H11G 109.5
N41 C120 O35 121.5(15)
N41 C120 H120 119.3
O35 C120 H120 119.3
N30 N32 N33 164(3)

loop_
_geom_bond_atom_site_label_1
_geom_bond_atom_site_label_2
_geom_bond_distance
Dy1 O23 2.204(6)
Dy1 O9 2.210(6)
Dy1 O24 2.366(7)
Dy1 O12 2.368(8)
Dy1 O11 2.398(6)
Dy1 O10 2.409(6)
Dy1 N19 2.521(9)
Dy1 N7 2.522(8)
Dy2 O1 2.188(6)
Dy2 O19 2.216(6)
Dy2 O3 2.385(8)
Dy2 O4 2.408(6)
Dy2 O20 2.428(8)
Dy2 O2 2.429(6)
Dy2 N16 2.508(8)
Dy2 N1 2.534(8)
Dy3 O13 2.206(6)
Dy3 O18 2.210(6)
Dy3 O15 2.374(8)
Dy3 O16 2.389(8)
Dy3 O14 2.395(7)
Dy3 O17 2.474(7)
Dy3 N10 2.524(9)
Dy3 N13 2.537(10)
Dy4 O5 2.204(6)
Dy4 O22 2.209(6)
Dy4 O8 2.396(7)
Dy4 O7 2.401(7)
Dy4 O6 2.406(6)
Dy4 O21 2.412(6)
Dy4 N22 2.536(9)
Dy4 N4 2.539(9)
C1 C2 1.553(14)
C1 H1A 0.9600
C1 H1B 0.9600
C1 H1C 0.9600
C2 C7 1.392(13)
C2 C3 1.396(14)
C3 O1 1.290(11)
C3 C4 1.433(15)
C4 C5 1.383(14)
C4 C15 1.440(14)
C5 C6 1.393(15)
C5 H5A 0.9300
C6 C7 1.433(15)
C6 C8 1.450(14)
C7 O5 1.325(11)
C8 N4 1.287(12)
C8 H8A 0.9300
C9 O6 1.241(12)
C9 N5 1.333(13)
C9 C10 1.503(12)
C10 C14 1.381(14)
C10 C11 1.384(17)
C11 C12 1.426(16)
C11 H11A 0.9300
C12 N6 1.328(16)
C12 H12A 0.9300
C13 N6 1.304(16)
C13 C14 1.386(14)
C13 H13A 0.9300
C14 H14A 0.9300
C15 N1 1.298(12)
C15 H15A 0.9300
C16 O2 1.237(12)
C16 N2 1.347(12)
C16 C17 1.511(14)
C17 C18 1.370(16)
C17 C21 1.375(14)
C18 C19 1.367(16)
C18 H18A 0.9300
C19 N3 1.340(14)
C19 H19A 0.9300
C20 N3 1.301(15)
C20 C21 1.394(15)
C20 H20A 0.9300
C21 H21A 0.9300
C22 C23 1.487(14)
C22 H22A 0.9600
C22 H22B 0.9600
C22 H22C 0.9600
C23 C28 1.383(14)
C23 C24 1.419(12)
C24 O13 1.297(11)
C24 C25 1.438(14)
C25 C26 1.376(13)
C25 C36 1.455(12)
C26 C27 1.412(12)
C26 H26A 0.9300
C27 C29 1.425(14)
C27 C28 1.465(14)
C28 O9 1.294(11)
C29 N7 1.301(12)
C29 H29A 0.9300
C30 O10 1.255(12)
C30 N8 1.329(12)
C30 C31 1.512(14)
C31 C35 1.372(14)
C31 C32 1.385(15)
C32 C33 1.395(15)
C32 H32A 0.9300
C33 N9 1.352(15)
C33 H33A 0.9300
C34 N9 1.327(15)
C34 C35 1.376(15)
C34 H34A 0.9300
C35 H35A 0.9300
C36 N10 1.284(12)
C36 H36A 0.9300
C37 O14 1.266(12)
C37 N11 1.322(12)
C37 C38 1.509(13)
C38 C39 1.355(15)
C38 C42 1.390(14)
C39 C40 1.396(14)
C39 H39A 0.9300
C40 N12 1.335(14)
C40 H40A 0.9300
C41 N12 1.361(16)
C41 C42 1.387(15)
C41 H41A 0.9300
C42 H42A 0.9300
C43 C44 1.507(13)
C43 H43A 0.9600
C43 H43B 0.9600
C43 H43C 0.9600
C44 C45 1.411(13)
C44 C49 1.419(13)
C45 O18 1.304(12)
C45 C46 1.427(14)
C46 C47 1.415(14)
C46 C57 1.443(13)
C47 C48 1.370(13)
C47 H47A 0.9300
C48 C50 1.434(13)
C48 C49 1.450(13)
C49 O19 1.296(11)
C50 N16 1.301(13)
C50 H50A 0.9300
C51 O20 1.235(15)
C51 N17 1.352(15)
C51 C52 1.495(15)
C52 C56 1.339(14)
C52 C53 1.368(15)
C53 C54 1.375(14)
C53 H53A 0.9300
C54 N18 1.347(16)
C54 H54A 0.9300
C55 N18 1.342(16)
C55 C56 1.358(16)
C55 H55A 0.9300
C56 H56A 0.9300
C57 N13 1.274(13)
C57 H57A 0.9300
C58 O17 1.244(14)
C58 N14 1.318(14)
C58 C59 1.506(14)
C59 C63 1.373(16)
C59 C60 1.374(17)
C60 C61 1.381(16)
C60 H60A 0.9300
C61 N15 1.364(16)
C61 H61A 0.9300
C62 N15 1.322(16)
C62 C63 1.395(16)
C62 H62A 0.9300
C63 H63A 0.9300
C64 C65 1.518(13)
C64 H64A 0.9600
C64 H64B 0.9600
C64 H64C 0.9600
C65 C70 1.391(13)
C65 C66 1.408(12)
C66 O22 1.299(11)
C66 C67 1.444(13)
C67 C68 1.365(13)
C67 C78 1.453(12)
C68 C69 1.398(13)
C68 H68A 0.9300
C69 C70 1.428(13)
C69 C71 1.435(13)
C70 O23 1.320(10)
C71 N19 1.298(12)
C71 H71A 0.9300
C72 O24 1.231(14)
C72 N20 1.348(15)
C72 C73 1.482(16)
C73 C74 1.25(2)
C73 C77 1.44(2)
C74 C75 1.40(2)
C74 H74A 0.9300
C75 N21 1.26(2)
C75 H75A 0.9300
C76 N21 1.37(2)
C76 C77 1.39(2)
C76 H76A 0.9300
C77 H77A 0.9300
C78 N22 1.303(13)
C78 H78A 0.9300
C79 O21 1.264(12)
C79 N23 1.314(13)
C79 C80 1.504(13)
C80 C81 1.369(14)
C80 C84 1.374(15)
C81 C82 1.375(14)
C81 H81A 0.9300
C82 N24 1.319(16)
C82 H82A 0.9300
C83 N24 1.319(16)
C83 C84 1.382(15)
C83 H83A 0.9300
C84 H84A 0.9300
C85 O25 1.216(16)
C85 N25 1.340(19)
C85 H85A 0.9300
C86 N25 1.46(2)
C86 H86A 0.9600
C86 H86B 0.9600
C86 H86C 0.9600
C87 N25 1.48(2)
C87 H87A 0.9600
C87 H87B 0.9600
C87 H87C 0.9600
C88 N26 1.44(2)
C88 H88A 0.9600
C88 H88B 0.9600
C88 H88C 0.9600
C89 N26 1.46(2)
C89 H89A 0.9600
C89 H89B 0.9600
C89 H89C 0.9600
C90 O26 1.26(3)
C90 N26 1.34(2)
C90 H90A 0.9300
C91 O27 1.279(10)
C91 N27 1.423(10)
C91 H91 0.9300
C92 N27 1.50(2)
C92 H92A 0.9600
C92 H92B 0.9600
C92 H92C 0.9600
C93 N27 1.38(2)
C93 H93A 0.9600
C93 H93B 0.9600
C93 H93C 0.9600
C94 O28 1.300(10)
C94 N28 1.43(3)
C94 H94 0.9300
C95 N28 1.40(2)
C95 H95A 0.9600
C95 H95B 0.9600
C95 H95C 0.9600
C96 N28 1.39(3)
C96 H96A 0.9600
C96 H96B 0.9600
C96 H96C 0.9600
N1 N2 1.414(11)
N2 H2A 0.8600
N4 N5 1.409(10)
N5 H5B 0.8600
N7 N8 1.383(10)
N8 H8B 0.8600
N10 N11 1.395(10)
N11 H11H 0.8600
N13 N14 1.409(11)
N14 H14B 0.8600
N16 N17 1.387(11)
N17 H17A 0.8600
N19 N20 1.412(11)
N20 H20B 0.8600
N22 N23 1.404(10)
N23 H23A 0.8600
O7W O7WA 1.62(8)
C101 N31 1.401(10)
C101 H10A 0.9600
C101 H10B 0.9600
C101 H10C 0.9600
C102 N31 1.403(10)
C102 H10D 0.9600
C102 H10E 0.9600
C102 H10F 0.9600
C103 O33 1.305(10)
C103 N31 1.404(17)
C103 H103 0.9300
N41 C120 1.302(10)
N41 C119 1.403(10)
N41 C118 1.403(10)
C119 H11B 0.9600
C119 H11C 0.9600
C119 H11D 0.9600
C118 H11E 0.9600
C118 H11F 0.9600
C118 H11G 0.9600
C120 O35 1.303(10)
C120 H120 0.9300
N30 N32 1.173(8)
N32 N33 1.177(9)
